data_2014246
loop_
_publ_author_name
'Venkatraman, Ramaiyer'
'Ray, Paresh Chandra'
'Fronczek, Frank R.'

_publ_section_title
;
 The 1:1 adduct of hexamethylenetetramine (HMT) with racemic
 <i>trans</i>-1,2-cyclohexanedicarboxylic acid (CDA)
;
_journal_issue 9
_journal_name_full 'Acta Crystallographica Section C'
_journal_page_first o633
_journal_page_last o635
_journal_paper_doi 10.1107/S0108270104015963
_journal_volume 60
_journal_year 2004
_chemical_formula_iupac 'C6 H12 N4 , C8 H12 O4'
_chemical_formula_moiety 'C6 H12 N4 , C8 H12 O4'
_chemical_formula_sum 'C14 H24 N4 O4'
_chemical_formula_weight 312.37
_chemical_name_systematic
;
Hexamethylenetetramine--rac-trans-1,2-cyclohexanedicarboxylic acid (1:1)
;
_space_group_IT_number 41
_symmetry_cell_setting orthorhombic
_symmetry_space_group_name_Hall 'A 2 -2ab'
_symmetry_space_group_name_H-M 'A b a 2'
_atom_sites_solution_hydrogens geom
_atom_sites_solution_primary direct
_atom_sites_solution_secondary difmap
_audit_creation_method SHELXL97
_cell_angle_alpha 90
_cell_angle_beta 90
_cell_angle_gamma 90
_cell_formula_units_Z 8
_cell_length_a 11.990(3)
_cell_length_b 11.814(3)
_cell_length_c 22.606(6)
_cell_measurement_reflns_used 3171
_cell_measurement_temperature 102
_cell_measurement_theta_max 33.1
_cell_measurement_theta_min 2.5
_cell_volume 3202.1(14)
_computing_cell_refinement 'HKL SCALEPACK (Otwinowski & Minor 1997)'
_computing_data_collection 'COLLECT (Nonius, 2000)'
_computing_data_reduction 'HKL DENZO (Otwinowski & Minor 1997) and SCALEPACK'
_computing_molecular_graphics 'ORTEP-3 for Windows (Farrugia, 1997)'
_computing_publication_material SHELXL97
_computing_structure_refinement 'SHELXL97 (Sheldrick, 1997)'
_computing_structure_solution 'SIR97 (Altomare et al., 1999)'
_diffrn_ambient_temperature 102
_diffrn_measured_fraction_theta_full 0.998
_diffrn_measured_fraction_theta_max 0.998
_diffrn_measurement_device 'Nonius KappaCCD (with Oxford Cryostream)'
_diffrn_measurement_method '\w scans with \k offsets'
_diffrn_radiation_monochromator graphite
_diffrn_radiation_source 'fine-focus sealed tube'
_diffrn_radiation_type MoK\a
_diffrn_radiation_wavelength 0.71073
_diffrn_reflns_av_R_equivalents 0.033
_diffrn_reflns_av_sigmaI/netI 0.0443
_diffrn_reflns_limit_h_max 18
_diffrn_reflns_limit_h_min -18
_diffrn_reflns_limit_k_max 18
_diffrn_reflns_limit_k_min -18
_diffrn_reflns_limit_l_max 34
_diffrn_reflns_limit_l_min -34
_diffrn_reflns_number 17655
_diffrn_reflns_theta_full 33.1
_diffrn_reflns_theta_max 33.1
_diffrn_reflns_theta_min 2.5
_diffrn_standards_decay_% <2
_diffrn_standards_number 0
_exptl_absorpt_coefficient_mu 0.096
_exptl_absorpt_correction_type none
_exptl_crystal_colour colorless
_exptl_crystal_density_diffrn 1.296
_exptl_crystal_density_meas ?
_exptl_crystal_density_method 'not measured'
_exptl_crystal_description 'rectangular prism'
_exptl_crystal_F_000 1344
_exptl_crystal_size_max 0.25
_exptl_crystal_size_mid 0.25
_exptl_crystal_size_min 0.12
_refine_diff_density_max 0.32
_refine_diff_density_min -0.27
_refine_ls_extinction_method none
_refine_ls_goodness_of_fit_ref 1.035
_refine_ls_hydrogen_treatment mixed
_refine_ls_matrix_type full
_refine_ls_number_parameters 205
_refine_ls_number_reflns 3119
_refine_ls_number_restraints 1
_refine_ls_restrained_S_all 1.035
_refine_ls_R_factor_all 0.053
_refine_ls_R_factor_gt 0.041
_refine_ls_shift/su_max 0.000
_refine_ls_shift/su_mean 0.000
_refine_ls_structure_factor_coef Fsqd
_refine_ls_weighting_details 'calc w = 1/[\s^2^(Fo^2^)+(0.0511P)^2^+0.5607P] where P=(Fo^2^+2Fc^2^)/3'
_refine_ls_weighting_scheme calc
_refine_ls_wR_factor_gt 0.092
_refine_ls_wR_factor_ref 0.097
_reflns_number_gt 2652
_reflns_number_total 3119
_reflns_threshold_expression I>2\s(I)
_cod_data_source_file sk1744.cif
_cod_data_source_block I
_cod_depositor_comments
;
The following automatic conversions were performed:

'_exptl_crystal_density_meas' value 'not measured' was changed to '?'
- the value is perceived as not measured.

Automatic conversion script
Id: cif_fix_values 3008 2015-01-20 13:52:24Z robertas 
;
_cod_original_sg_symbol_Hall 'A 2 -2ac'
_cod_database_code 2014246
_cod_database_fobs_code 2014246

loop_
_symmetry_equiv_pos_as_xyz
'x, y, z'
'-x, -y, z'
'-x+1/2, y+1/2, z'
'x+1/2, -y+1/2, z'
'x, y+1/2, z+1/2'
'-x, -y+1/2, z+1/2'
'-x+1/2, y+1, z+1/2'
'x+1/2, -y+1, z+1/2'

loop_
_atom_site_label
_atom_site_fract_x
_atom_site_fract_y
_atom_site_fract_z
_atom_site_U_iso_or_equiv
_atom_site_adp_type
_atom_site_calc_flag
_atom_site_refinement_flags
_atom_site_occupancy
_atom_site_disorder_assembly
_atom_site_disorder_group
_atom_site_type_symbol
O1 0.43824(11) 0.29207(10) 0.22175(6) 0.0225(3) Uani d . 1 . . O
H1O 0.396(2) 0.275(2) 0.2526(13) 0.034 Uiso d . 1 . . H
O2 0.36053(11) 0.46191(11) 0.23555(6) 0.0247(3) Uani d . 1 . . O
O3 0.30918(11) 0.39861(12) 0.50944(6) 0.0252(3) Uani d . 1 . . O
H3O 0.296(2) 0.352(2) 0.4769(13) 0.038 Uiso d . 1 . . H
O4 0.48849(11) 0.35855(12) 0.49274(6) 0.0272(3) Uani d . 1 . . O
N1 0.11509(11) 0.23047(12) 0.34622(7) 0.0154(3) Uani d . 1 . . N
N2 0.24139(12) 0.07814(11) 0.37716(6) 0.0151(3) Uani d . 1 . . N
N3 0.30955(11) 0.22983(11) 0.31311(6) 0.0136(2) Uani d . 1 . . N
N4 0.26459(11) 0.26894(11) 0.41666(6) 0.0148(3) Uani d . 1 . . N
C1 0.12582(13) 0.10846(13) 0.36051(8) 0.0159(3) Uani d . 1 . . C
H1A 0.0750 0.0896 0.3936 0.019 Uiso calc R 1 . . H
H1B 0.1030 0.0631 0.3257 0.019 Uiso calc R 1 . . H
C2 0.31559(14) 0.10774(13) 0.32809(8) 0.0155(3) Uani d . 1 . . C
H2A 0.2950 0.0625 0.2929 0.019 Uiso calc R 1 . . H
H2B 0.3933 0.0882 0.3389 0.019 Uiso calc R 1 . . H
C3 0.33904(13) 0.29520(14) 0.36651(8) 0.0153(3) Uani d . 1 . . C
H3A 0.3344 0.3771 0.3575 0.018 Uiso calc R 1 . . H
H3B 0.4170 0.2779 0.3778 0.018 Uiso calc R 1 . . H
C4 0.14829(13) 0.29488(14) 0.39864(8) 0.0157(3) Uani d . 1 . . C
H4A 0.0971 0.2767 0.4317 0.019 Uiso calc R 1 . . H
H4B 0.1417 0.3768 0.3902 0.019 Uiso calc R 1 . . H
C5 0.19139(14) 0.25643(15) 0.29739(7) 0.0168(3) Uani d . 1 . . C
H5A 0.1852 0.3377 0.2872 0.020 Uiso calc R 1 . . H
H5B 0.1696 0.2120 0.2621 0.020 Uiso calc R 1 . . H
C6 0.27195(15) 0.14611(14) 0.42904(7) 0.0176(3) Uani d . 1 . . C
H6A 0.3491 0.1271 0.4412 0.021 Uiso calc R 1 . . H
H6B 0.2216 0.1271 0.4623 0.021 Uiso calc R 1 . . H
C7 0.42306(13) 0.39993(14) 0.20842(7) 0.0153(3) Uani d . 1 . . C
C8 0.48856(13) 0.43654(14) 0.15431(7) 0.0145(3) Uani d . 1 . . C
H8 0.5615 0.3955 0.1540 0.017 Uiso calc R 1 . . H
C9 0.42250(16) 0.40338(16) 0.09842(8) 0.0212(3) Uani d . 1 . . C
H9A 0.4095 0.3206 0.0983 0.025 Uiso calc R 1 . . H
H9B 0.3490 0.4416 0.0988 0.025 Uiso calc R 1 . . H
C10 0.48636(19) 0.43710(19) 0.04264(8) 0.0298(4) Uani d . 1 . . C
H10A 0.5564 0.3930 0.0403 0.036 Uiso calc R 1 . . H
H10B 0.4409 0.4188 0.0074 0.036 Uiso calc R 1 . . H
C11 0.41698(14) 0.40626(14) 0.52135(7) 0.0152(3) Uani d . 1 . . C
C12 0.44029(13) 0.47767(14) 0.57575(7) 0.0139(3) Uani d . 1 . . C
H12 0.3881 0.5437 0.5758 0.017 Uiso calc R 1 . . H
C13 0.41838(15) 0.40650(14) 0.63174(8) 0.0189(3) Uani d . 1 . . C
H13A 0.3399 0.3803 0.6319 0.023 Uiso calc R 1 . . H
H13B 0.4672 0.3389 0.6315 0.023 Uiso calc R 1 . . H
C14 0.44094(17) 0.47615(18) 0.68738(8) 0.0252(4) Uani d . 1 . . C
H14A 0.3867 0.5392 0.6896 0.030 Uiso calc R 1 . . H
H14B 0.4304 0.4278 0.7227 0.030 Uiso calc R 1 . . H

loop_
_atom_site_aniso_label
_atom_site_aniso_U_11
_atom_site_aniso_U_22
_atom_site_aniso_U_33
_atom_site_aniso_U_12
_atom_site_aniso_U_13
_atom_site_aniso_U_23
O1 0.0279(6) 0.0198(6) 0.0198(6) 0.0013(5) 0.0113(5) 0.0032(5)
O2 0.0316(7) 0.0214(6) 0.0212(6) 0.0000(5) 0.0127(5) -0.0015(5)
O3 0.0177(6) 0.0355(7) 0.0225(7) -0.0035(5) -0.0006(5) -0.0146(6)
O4 0.0211(6) 0.0379(8) 0.0226(7) 0.0008(6) 0.0022(5) -0.0154(6)
N1 0.0120(6) 0.0165(6) 0.0177(6) -0.0005(5) -0.0001(5) 0.0002(5)
N2 0.0175(6) 0.0117(5) 0.0162(6) -0.0004(5) 0.0014(5) 0.0013(5)
N3 0.0143(6) 0.0135(6) 0.0129(6) 0.0000(5) 0.0016(5) 0.0005(5)
N4 0.0139(6) 0.0171(6) 0.0134(6) -0.0030(5) -0.0001(5) -0.0037(5)
C1 0.0147(7) 0.0139(6) 0.0191(8) -0.0040(5) 0.0009(6) -0.0024(6)
C2 0.0153(7) 0.0128(6) 0.0185(7) 0.0018(6) 0.0045(6) -0.0027(6)
C3 0.0131(6) 0.0158(7) 0.0170(7) -0.0045(5) 0.0020(6) -0.0011(6)
C4 0.0120(6) 0.0144(6) 0.0208(8) -0.0012(6) 0.0030(6) -0.0047(6)
C5 0.0157(7) 0.0202(7) 0.0145(7) 0.0001(6) -0.0020(6) 0.0048(6)
C6 0.0217(8) 0.0178(7) 0.0133(7) -0.0008(6) -0.0007(6) 0.0036(6)
C7 0.0167(7) 0.0193(7) 0.0098(7) -0.0043(6) 0.0009(6) -0.0025(5)
C8 0.0162(7) 0.0175(7) 0.0097(6) -0.0029(6) 0.0032(5) -0.0012(6)
C9 0.0241(8) 0.0262(8) 0.0134(7) -0.0110(7) -0.0007(6) -0.0030(7)
C10 0.0410(11) 0.0383(11) 0.0100(7) -0.0138(9) 0.0033(7) -0.0049(7)
C11 0.0188(7) 0.0154(7) 0.0115(7) -0.0036(6) 0.0003(5) -0.0002(5)
C12 0.0140(6) 0.0162(7) 0.0114(6) -0.0019(6) 0.0012(5) -0.0019(5)
C13 0.0220(8) 0.0227(7) 0.0122(7) -0.0066(7) 0.0024(6) 0.0004(6)
C14 0.0309(10) 0.0329(10) 0.0117(7) -0.0088(8) 0.0040(7) -0.0007(7)

loop_
_atom_type_symbol
_atom_type_description
_atom_type_scat_dispersion_real
_atom_type_scat_dispersion_imag
_atom_type_scat_source
C C 0.0033 0.0016 'International Tables Vol C Tables 4.2.6.8 and 6.1.1.4'
H H 0.0000 0.0000 'International Tables Vol C Tables 4.2.6.8 and 6.1.1.4'
N N 0.0061 0.0033 'International Tables Vol C Tables 4.2.6.8 and 6.1.1.4'
O O 0.0106 0.0060 'International Tables Vol C Tables 4.2.6.8 and 6.1.1.4'

loop_
_geom_angle_atom_site_label_1
_geom_angle_atom_site_label_2
_geom_angle_atom_site_label_3
_geom_angle_site_symmetry_1
_geom_angle_site_symmetry_3
_geom_angle
C7 O1 H1O . . 108.4(17)
C11 O3 H3O . . 111.2(17)
C4 N1 C5 . . 109.34(13)
C4 N1 C1 . . 107.78(13)
C5 N1 C1 . . 108.26(13)
C2 N2 C6 . . 108.84(13)
C2 N2 C1 . . 108.56(13)
C6 N2 C1 . . 107.73(13)
C3 N3 C2 . . 108.08(13)
C3 N3 C5 . . 108.16(12)
C2 N3 C5 . . 107.77(12)
C3 N4 C6 . . 108.37(13)
C3 N4 C4 . . 108.30(13)
C6 N4 C4 . . 108.07(12)
N2 C1 N1 . . 111.84(12)
N2 C1 H1A . . 109.2
N1 C1 H1A . . 109.2
N2 C1 H1B . . 109.2
N1 C1 H1B . . 109.2
H1A C1 H1B . . 107.9
N2 C2 N3 . . 112.06(12)
N2 C2 H2A . . 109.2
N3 C2 H2A . . 109.2
N2 C2 H2B . . 109.2
N3 C2 H2B . . 109.2
H2A C2 H2B . . 107.9
N3 C3 N4 . . 111.92(12)
N3 C3 H3A . . 109.2
N4 C3 H3A . . 109.2
N3 C3 H3B . . 109.2
N4 C3 H3B . . 109.2
H3A C3 H3B . . 107.9
N1 C4 N4 . . 111.74(13)
N1 C4 H4A . . 109.3
N4 C4 H4A . . 109.3
N1 C4 H4B . . 109.3
N4 C4 H4B . . 109.3
H4A C4 H4B . . 107.9
N1 C5 N3 . . 111.63(13)
N1 C5 H5A . . 109.3
N3 C5 H5A . . 109.3
N1 C5 H5B . . 109.3
N3 C5 H5B . . 109.3
H5A C5 H5B . . 108.0
N2 C6 N4 . . 111.73(13)
N2 C6 H6A . . 109.3
N4 C6 H6A . . 109.3
N2 C6 H6B . . 109.3
N4 C6 H6B . . 109.3
H6A C6 H6B . . 107.9
O2 C7 O1 . . 123.45(15)
O2 C7 C8 . . 123.72(15)
O1 C7 C8 . . 112.79(14)
C7 C8 C8 . 2_665 111.95(11)
C7 C8 C9 . . 108.82(13)
C8 C8 C9 2_665 . 110.02(12)
C7 C8 H8 . . 108.7
C8 C8 H8 2_665 . 108.7
C9 C8 H8 . . 108.7
C10 C9 C8 . . 110.65(14)
C10 C9 H9A . . 109.5
C8 C9 H9A . . 109.5
C10 C9 H9B . . 109.5
C8 C9 H9B . . 109.5
H9A C9 H9B . . 108.1
C10 C10 C9 2_665 . 111.24(15)
C10 C10 H10A 2_665 . 109.4
C9 C10 H10A . . 109.4
C10 C10 H10B 2_665 . 109.4
C9 C10 H10B . . 109.4
H10A C10 H10B . . 108.0
O4 C11 O3 . . 123.38(16)
O4 C11 C12 . . 124.08(16)
O3 C11 C12 . . 112.51(14)
C11 C12 C12 . 2_665 111.41(11)
C11 C12 C13 . . 109.31(13)
C12 C12 C13 2_665 . 110.39(11)
C11 C12 H12 . . 108.6
C12 C12 H12 2_665 . 108.6
C13 C12 H12 . . 108.6
C14 C13 C12 . . 110.61(14)
C14 C13 H13A . . 109.5
C12 C13 H13A . . 109.5
C14 C13 H13B . . 109.5
C12 C13 H13B . . 109.5
H13A C13 H13B . . 108.1
C14 C14 C13 2_665 . 111.33(13)
C14 C14 H14A 2_665 . 109.4
C13 C14 H14A . . 109.4
C14 C14 H14B 2_665 . 109.4
C13 C14 H14B . . 109.4
H14A C14 H14B . . 108.0

loop_
_geom_bond_atom_site_label_1
_geom_bond_atom_site_label_2
_geom_bond_site_symmetry_2
_geom_bond_distance
_geom_bond_publ_flag
O1 C7 . 1.322(2) y
O1 H1O . 0.88(3) ?
O2 C7 . 1.214(2) y
O3 C11 . 1.323(2) y
O3 H3O . 0.93(3) ?
O4 C11 . 1.213(2) y
N1 C4 . 1.464(2) y
N1 C5 . 1.466(2) y
N1 C1 . 1.483(2) y
N2 C2 . 1.464(2) y
N2 C6 . 1.468(2) y
N2 C1 . 1.480(2) y
N3 C3 . 1.476(2) y
N3 C2 . 1.483(2) y
N3 C5 . 1.494(2) y
N4 C3 . 1.476(2) y
N4 C6 . 1.481(2) y
N4 C4 . 1.485(2) y
C1 H1A . 0.9900 ?
C1 H1B . 0.9900 ?
C2 H2A . 0.9900 ?
C2 H2B . 0.9900 ?
C3 H3A . 0.9900 ?
C3 H3B . 0.9900 ?
C4 H4A . 0.9900 ?
C4 H4B . 0.9900 ?
C5 H5A . 0.9900 ?
C5 H5B . 0.9900 ?
C6 H6A . 0.9900 ?
C6 H6B . 0.9900 ?
C7 C8 . 1.516(2) ?
C8 C8 2_665 1.524(3) ?
C8 C9 . 1.542(2) ?
C8 H8 . 1.0000 ?
C9 C10 . 1.528(3) ?
C9 H9A . 0.9900 ?
C9 H9B . 0.9900 ?
C10 C10 2_665 1.522(4) ?
C10 H10A . 0.9900 ?
C10 H10B . 0.9900 ?
C11 C12 . 1.517(2) ?
C12 C12 2_665 1.526(3) ?
C12 C13 . 1.542(2) ?
C12 H12 . 1.0000 ?
C13 C14 . 1.527(3) ?
C13 H13A . 0.9900 ?
C13 H13B . 0.9900 ?
C14 C14 2_665 1.524(4) ?
C14 H14A . 0.9900 ?
C14 H14B . 0.9900 ?

loop_
_geom_hbond_atom_site_label_D
_geom_hbond_atom_site_label_H
_geom_hbond_atom_site_label_A
_geom_hbond_site_symmetry_A
_geom_hbond_distance_DH
_geom_hbond_distance_HA
_geom_hbond_distance_DA
_geom_hbond_angle_DHA
O1 H1O N3 . 0.88(3) 1.80(3) 2.6808(19) 175(3)
O3 H3O N4 . 0.93(3) 1.72(3) 2.6518(19) 177(3)
C1 H1A O4 4_455 0.99 2.54 3.435(2) 150
C1 H1B O2 3_545 0.99 2.40 3.317(2) 153
C2 H2A O2 3_545 0.99 2.56 3.436(2) 147
C3 H3A N2 3 0.99 2.58 3.487(2) 152
C3 H3B N1 4 0.99 2.48 3.355(2) 147
C4 H4A O4 4_455 0.99 2.48 3.388(2) 152

loop_
_geom_torsion_atom_site_label_1
_geom_torsion_atom_site_label_2
_geom_torsion_atom_site_label_3
_geom_torsion_atom_site_label_4
_geom_torsion_site_symmetry_1
_geom_torsion_site_symmetry_4
_geom_torsion
C2 N2 C1 N1 . . -58.26(17)
C6 N2 C1 N1 . . 59.46(17)
C4 N1 C1 N2 . . -59.52(17)
C5 N1 C1 N2 . . 58.64(17)
C6 N2 C2 N3 . . -58.47(17)
C1 N2 C2 N3 . . 58.53(16)
C3 N3 C2 N2 . . 58.10(17)
C5 N3 C2 N2 . . -58.57(17)
C2 N3 C3 N4 . . -58.10(16)
C5 N3 C3 N4 . . 58.32(16)
C6 N4 C3 N3 . . 58.38(17)
C4 N4 C3 N3 . . -58.62(16)
C5 N1 C4 N4 . . -58.42(17)
C1 N1 C4 N4 . . 59.04(16)
C3 N4 C4 N1 . . 58.22(16)
C6 N4 C4 N1 . . -58.98(17)
C4 N1 C5 N3 . . 58.12(17)
C1 N1 C5 N3 . . -59.04(17)
C3 N3 C5 N1 . . -57.73(17)
C2 N3 C5 N1 . . 58.89(17)
C2 N2 C6 N4 . . 58.40(17)
C1 N2 C6 N4 . . -59.14(17)
C3 N4 C6 N2 . . -58.21(17)
C4 N4 C6 N2 . . 58.95(18)
O2 C7 C8 C8 . 2_665 26.6(2)
O1 C7 C8 C8 . 2_665 -155.58(16)
O2 C7 C8 C9 . . -95.17(19)
O1 C7 C8 C9 . . 82.61(17)
C7 C8 C9 C10 . . -179.13(16)
C8 C8 C9 C10 2_665 . 57.9(2)
C8 C9 C10 C10 . 2_665 -56.1(3)
O4 C11 C12 C12 . 2_665 23.5(2)
O3 C11 C12 C12 . 2_665 -158.52(16)
O4 C11 C12 C13 . . -98.8(2)
O3 C11 C12 C13 . . 79.21(17)
C11 C12 C13 C14 . . -179.90(15)
C12 C12 C13 C14 2_665 . 57.2(2)
C12 C13 C14 C14 . 2_665 -56.0(2)
